data_7702385
loop_
_publ_author_name
'Pleus, Rainer J.'
'Waden, Harald'
'Saak, Wolfgang'
'Haase, Detlev'
'Pohl, Siegfried'

_publ_section_title
;
 Preparation of the first sulfur-containing cobalt and nickel complexes
 stabilised by the macrocyclic cyclam ligand; observation of S--H bond
 activation
;
_journal_issue 15
_journal_name_full 'Journal of the Chemical Society, Dalton Transactions'
_journal_page_first 2601
_journal_paper_doi 10.1039/a902015b
_journal_year 1999
_chemical_formula_sum 'C30 H76 Cl2 N12 Ni3 O8 S4'
_chemical_formula_weight 1108.30
_space_group_IT_number 12
_space_group_name_Hall '-C 2y'
_space_group_name_H-M_alt 'C 1 2/m 1'
_atom_sites_solution_hydrogens geom
_atom_sites_solution_primary direct
_atom_sites_solution_secondary difmap
_audit_creation_method SHELXL
_cell_angle_alpha 90.00
_cell_angle_beta 109.870(10)
_cell_angle_gamma 90.00
_cell_formula_units_Z 2
_cell_length_a 13.941(2)
_cell_length_b 20.212(2)
_cell_length_c 9.2630(10)
_cell_measurement_temperature 296(2)
_cell_volume 2454.7(5)
_computing_structure_refinement 'SHELXL-93 (Sheldrick, 1993)'
_computing_structure_solution 'SHELXS-86 (Sheldrick, 1990)'
_diffrn_ambient_temperature 296(2)
_diffrn_radiation_monochromator graphite
_diffrn_radiation_source 'fine-focus sealed tube'
_diffrn_radiation_type MoK\a
_diffrn_radiation_wavelength 0.71073
_diffrn_reflns_av_R_equivalents 0.0271
_diffrn_reflns_av_sigmaI/netI 0.0573
_diffrn_reflns_limit_h_max 16
_diffrn_reflns_limit_h_min 0
_diffrn_reflns_limit_k_max 24
_diffrn_reflns_limit_k_min 0
_diffrn_reflns_limit_l_max 10
_diffrn_reflns_limit_l_min -11
_diffrn_reflns_number 2440
_diffrn_reflns_theta_max 25.01
_diffrn_reflns_theta_min 1.85
_exptl_absorpt_coefficient_mu 1.473
_exptl_crystal_density_diffrn 1.499
_exptl_crystal_F_000 1172
_exptl_crystal_size_max 0.38
_exptl_crystal_size_mid 0.25
_exptl_crystal_size_min 0.11
_refine_diff_density_max 0.716
_refine_diff_density_min -0.314
_refine_diff_density_rms 0.082
_refine_ls_extinction_method none
_refine_ls_goodness_of_fit_all 1.103
_refine_ls_goodness_of_fit_obs 1.182
_refine_ls_matrix_type full
_refine_ls_number_parameters 161
_refine_ls_number_reflns 2231
_refine_ls_number_restraints 0
_refine_ls_restrained_S_all 1.108
_refine_ls_restrained_S_obs 1.182
_refine_ls_R_factor_all 0.0828
_refine_ls_R_factor_obs 0.0473
_refine_ls_shift/esd_max -6.223
_refine_ls_shift/esd_mean 0.052
_refine_ls_structure_factor_coef Fsqd
_refine_ls_weighting_details 'w=1/[\s^2^(Fo^2^)+(0.0497P)^2^+0.3832P] where P=(Fo^2^+2Fc^2^)/3'
_refine_ls_weighting_scheme calc
_refine_ls_wR_factor_all 0.1090
_refine_ls_wR_factor_obs 0.0958
_reflns_number_observed 1559
_reflns_number_total 2232
_reflns_observed_criterion >2sigma(I)
_cod_data_source_file 902015b.txt
_cod_data_source_block compound_4
_cod_depositor_comments
;
The following automatic conversions were performed:

data item '_refine_ls_weighting_scheme' value 'calc
w=1/[\s^2^(Fo^2^)+(0.0497P)^2^+0.3832P] where P=(Fo^2^+2Fc^2^)/3' was
changed to 'calc'. A new data item '_refine_ls_weighting_details' was
created with the value set to
'w=1/[\s^2^(Fo^2^)+(0.0497P)^2^+0.3832P] where P=(Fo^2^+2Fc^2^)/3'.

Automatic conversion script
Id: cif_fix_values 6909 2019-04-08 15:41:33Z antanas 
;
_cod_database_code 7702385

loop_
_symmetry_equiv_pos_as_xyz
'x, y, z'
'-x, y, -z'
'x+1/2, y+1/2, z'
'-x+1/2, y+1/2, -z'
'-x, -y, -z'
'x, -y, z'
'-x+1/2, -y+1/2, -z'
'x+1/2, -y+1/2, z'

loop_
_atom_site_aniso_label
_atom_site_aniso_U_11
_atom_site_aniso_U_22
_atom_site_aniso_U_33
_atom_site_aniso_U_23
_atom_site_aniso_U_13
_atom_site_aniso_U_12
Ni1 0.0272(4) 0.0344(4) 0.0344(5) 0.000 0.0112(3) 0.000
S1 0.0512(11) 0.0362(10) 0.0560(13) 0.000 0.0205(9) 0.000
N1 0.039(2) 0.033(2) 0.034(2) -0.003(2) 0.010(2) -0.002(2)
N2 0.031(2) 0.040(2) 0.045(2) -0.002(2) 0.013(2) -0.003(2)
C1 0.045(3) 0.045(3) 0.040(3) 0.001(2) 0.003(2) 0.006(2)
C2 0.030(2) 0.046(3) 0.056(3) 0.002(2) 0.009(2) 0.010(2)
C3 0.040(3) 0.057(3) 0.060(3) 0.002(3) 0.027(2) -0.001(2)
C4 0.058(3) 0.065(4) 0.051(3) -0.005(3) 0.035(3) 0.010(3)
C5 0.066(3) 0.043(3) 0.037(3) -0.003(2) 0.023(2) 0.003(3)
Ni2 0.0280(6) 0.0335(6) 0.0379(7) 0.000 0.0131(5) 0.000
S2 0.0319(8) 0.0494(11) 0.0467(10) 0.000 0.0067(7) 0.000
N3 0.039(2) 0.044(2) 0.040(2) 0.003(2) 0.012(2) -0.008(2)
C6 0.061(3) 0.033(3) 0.053(3) 0.002(2) 0.013(3) -0.009(2)
C7 0.043(3) 0.072(4) 0.059(3) 0.004(3) 0.024(2) -0.014(3)
C8 0.050(4) 0.080(6) 0.062(5) 0.000 0.036(4) 0.000
Cl1 0.0719(12) 0.0378(10) 0.0578(11) 0.000 0.0286(10) 0.000
O1 0.163(7) 0.032(3) 0.116(6) 0.000 0.017(5) 0.000

loop_
_atom_site_label
_atom_site_type_symbol
_atom_site_fract_x
_atom_site_fract_y
_atom_site_fract_z
_atom_site_U_iso_or_equiv
_atom_site_thermal_displace_type
_atom_site_occupancy
_atom_site_calc_flag
_atom_site_refinement_flags
Ni1 Ni 0.5000 -0.09337(4) 0.5000 0.0318(2) Uani 1 d S
S1 S 0.46537(14) 0.0000 0.3139(2) 0.0472(5) Uani 1 d S
H1S H 0.4912(66) 0.0000 0.4118(104) 0.000(22) Uiso 0.50 d SP
H2S H 0.3585(58) 0.0000 0.2621(88) 0.000(20) Uiso 0.50 d SP
N1 N 0.5400(3) -0.1655(2) 0.6802(4) 0.0358(9) Uani 1 d .
H1N H 0.5258(36) -0.2014(23) 0.6428(54) 0.043 Uiso 1 d .
N2 N 0.6545(3) -0.1063(2) 0.5180(4) 0.0386(9) Uani 1 d .
H2N H 0.6835(36) -0.0750(24) 0.5640(55) 0.046 Uiso 1 d .
C1 C 0.6521(3) -0.1636(3) 0.7472(5) 0.0464(12) Uani 1 d .
H1A H 0.6767(3) -0.2020(3) 0.8121(5) 0.056 Uiso 1 calc R
H1B H 0.6735(3) -0.1242(3) 0.8097(5) 0.056 Uiso 1 calc R
C2 C 0.6962(3) -0.1631(2) 0.6180(5) 0.0455(11) Uani 1 d .
H2A H 0.7700(3) -0.1600(2) 0.6601(5) 0.055 Uiso 1 calc R
H2B H 0.6785(3) -0.2039(2) 0.5595(5) 0.055 Uiso 1 calc R
C3 C 0.6776(3) -0.1096(3) 0.3727(6) 0.0499(13) Uani 1 d .
H3A H 0.7506(3) -0.1151(3) 0.3978(6) 0.060 Uiso 1 calc R
H3B H 0.6587(3) -0.0678(3) 0.3190(6) 0.060 Uiso 1 calc R
C4 C 0.6231(4) -0.1652(3) 0.2655(6) 0.0537(13) Uani 1 d .
H4A H 0.6489(4) -0.1671(3) 0.1806(6) 0.064 Uiso 1 calc R
H4B H 0.6402(4) -0.2068(3) 0.3206(6) 0.064 Uiso 1 calc R
C5 C 0.5078(4) -0.1590(3) 0.2008(5) 0.0475(12) Uani 1 d .
H5A H 0.4901(4) -0.1163(3) 0.1511(5) 0.057 Uiso 1 calc R
H5B H 0.4808(4) -0.1929(3) 0.1236(5) 0.057 Uiso 1 calc R
Ni2 Ni 0.0000 0.0000 0.0000 0.0327(3) Uani 1 d S
S2 S 0.16117(12) 0.0000 0.2465(2) 0.0444(4) Uani 1 d S
H2S H 0.1278(48) 0.0000 0.3377(73) 0.053 Uiso 1 d S
N3 N 0.0589(3) 0.0749(2) -0.0962(5) 0.0414(9) Uani 1 d .
H3N H 0.0169(37) 0.0787(23) -0.1887(56) 0.050 Uiso 1 d .
C6 C 0.0503(4) 0.1358(2) -0.0142(6) 0.0507(12) Uani 1 d .
H6A H 0.0543(4) 0.1742(2) -0.0748(6) 0.061 Uiso 1 calc R
H6B H 0.1062(4) 0.1382(2) 0.0829(6) 0.061 Uiso 1 calc R
C7 C 0.1611(4) 0.0637(3) -0.1048(6) 0.0558(14) Uani 1 d .
H7A H 0.2105(4) 0.0619(3) -0.0017(6) 0.067 Uiso 1 calc R
H7B H 0.1790(4) 0.1005(3) -0.1578(6) 0.067 Uiso 1 calc R
C8 C 0.1666(6) 0.0000 -0.1881(9) 0.060(2) Uani 1 d S
H8A H 0.2299(6) 0.0000 -0.2099(9) 0.072 Uiso 1 calc SR
H8B H 0.1112(6) 0.0000 -0.2858(9) 0.072 Uiso 1 calc SR
Cl1 Cl 0.0000 0.15988(9) 0.5000 0.0542(5) Uani 1 d S
O1 O 0.0000 0.0915(3) 0.5000 0.112(3) Uani 1 d S
O2A O 0.0933(8) 0.1842(5) 0.6299(12) 0.086(3) Uiso 0.50 d P
O2B O 0.0290(18) 0.1850(10) 0.6445(23) 0.091(5) Uiso 0.25 d P
O3A O 0.0512(8) 0.1812(5) 0.3956(12) 0.090(3) Uiso 0.50 d P
O3B O 0.0861(10) 0.1947(7) 0.5124(19) 0.054(3) Uiso 0.25 d P

loop_
_atom_type_symbol
_atom_type_description
_atom_type_scat_dispersion_real
_atom_type_scat_dispersion_imag
_atom_type_scat_source
C C 0.0033 0.0016 'International Tables Vol C Tables 4.2.6.8 and 6.1.1.4'
H H 0.0000 0.0000 'International Tables Vol C Tables 4.2.6.8 and 6.1.1.4'
N N 0.0061 0.0033 'International Tables Vol C Tables 4.2.6.8 and 6.1.1.4'
O O 0.0106 0.0060 'International Tables Vol C Tables 4.2.6.8 and 6.1.1.4'
S S 0.1246 0.1234 'International Tables Vol C Tables 4.2.6.8 and 6.1.1.4'
Cl Cl 0.1484 0.1585 'International Tables Vol C Tables 4.2.6.8 and 6.1.1.4'
Ni Ni 0.3393 1.1124 'International Tables Vol C Tables 4.2.6.8 and 6.1.1.4'

loop_
_geom_angle_atom_site_label_1
_geom_angle_atom_site_label_2
_geom_angle_atom_site_label_3
_geom_angle
_geom_angle_site_symmetry_1
_geom_angle_site_symmetry_3
N2 Ni1 N2 165.9(2) 2_656 .
N2 Ni1 N1 82.34(14) 2_656 2_656
N2 Ni1 N1 88.03(14) . 2_656
N2 Ni1 N1 88.03(14) 2_656 .
N2 Ni1 N1 82.34(14) . .
N1 Ni1 N1 94.2(2) 2_656 .
N2 Ni1 S1 95.77(11) 2_656 5_656
N2 Ni1 S1 94.94(11) . 5_656
N1 Ni1 S1 173.22(11) 2_656 5_656
N1 Ni1 S1 92.21(10) . 5_656
N2 Ni1 S1 94.94(11) 2_656 .
N2 Ni1 S1 95.77(11) . .
N1 Ni1 S1 92.21(10) 2_656 .
N1 Ni1 S1 173.22(11) . .
S1 Ni1 S1 81.44(8) 5_656 .
N2 Ni1 H1S 99.3(24) 2_656 .
N2 Ni1 H1S 93.8(24) . .
N1 Ni1 H1S 110.7(24) 2_656 .
N1 Ni1 H1S 154.7(24) . .
S1 Ni1 H1S 63.1(24) 5_656 .
S1 Ni1 H1S 18.6(24) . .
Ni1 S1 Ni1 98.56(8) 5_656 .
Ni1 S1 H1S 49.7(6) 5_656 .
Ni1 S1 H1S 49.7(6) . .
Ni1 S1 H2S 99.8(20) 5_656 .
Ni1 S1 H2S 99.8(20) . .
H1S S1 H2S 112.2(66) . .
C1 N1 C5 111.6(3) . 2_656
C1 N1 Ni1 105.5(3) . .
C5 N1 Ni1 117.2(3) 2_656 .
C1 N1 H1N 106.1(35) . .
C5 N1 H1N 107.3(35) 2_656 .
Ni1 N1 H1N 108.6(35) . .
C2 N2 C3 112.0(4) . .
C2 N2 Ni1 108.7(3) . .
C3 N2 Ni1 117.4(3) . .
C2 N2 H2N 105.4(35) . .
C3 N2 H2N 107.1(36) . .
Ni1 N2 H2N 105.3(35) . .
N1 C1 C2 108.9(3) . .
N1 C1 H1A 109.9(2) . .
C2 C1 H1A 109.9(2) . .
N1 C1 H1B 109.9(2) . .
C2 C1 H1B 109.9(3) . .
H1A C1 H1B 108.3 . .
N2 C2 C1 108.8(4) . .
N2 C2 H2A 109.9(2) . .
C1 C2 H2A 109.9(2) . .
N2 C2 H2B 109.9(2) . .
C1 C2 H2B 109.9(3) . .
H2A C2 H2B 108.3 . .
N2 C3 C4 114.2(4) . .
N2 C3 H3A 108.7(2) . .
C4 C3 H3A 108.7(2) . .
N2 C3 H3B 108.7(2) . .
C4 C3 H3B 108.7(3) . .
H3A C3 H3B 107.6 . .
C5 C4 C3 115.0(4) . .
C5 C4 H4A 108.5(2) . .
C3 C4 H4A 108.5(2) . .
C5 C4 H4B 108.5(3) . .
C3 C4 H4B 108.5(3) . .
H4A C4 H4B 107.5 . .
N1 C5 C4 112.6(4) 2_656 .
N1 C5 H5A 109.1(2) 2_656 .
C4 C5 H5A 109.1(3) . .
N1 C5 H5B 109.1(2) 2_656 .
C4 C5 H5B 109.1(3) . .
H5A C5 H5B 107.8 . .
N3 Ni2 N3 180.0 6 2
N3 Ni2 N3 85.6(2) 6 5
N3 Ni2 N3 94.4(2) 2 5
N3 Ni2 N3 94.4(2) 6 .
N3 Ni2 N3 85.6(2) 2 .
N3 Ni2 N3 180.0 5 .
N3 Ni2 S2 88.44(11) 6 5
N3 Ni2 S2 91.56(11) 2 5
N3 Ni2 S2 91.56(11) 5 5
N3 Ni2 S2 88.44(11) . 5
N3 Ni2 S2 91.56(11) 6 .
N3 Ni2 S2 88.44(11) 2 .
N3 Ni2 S2 88.44(11) 5 .
N3 Ni2 S2 91.56(11) . .
S2 Ni2 S2 180.0 5 .
Ni2 S2 H2S 102.1(33) . .
C6 N3 C7 114.0(4) . .
C6 N3 Ni2 106.0(3) . .
C7 N3 Ni2 116.4(3) . .
C6 N3 H3N 107.0(32) . .
C7 N3 H3N 107.7(32) . .
Ni2 N3 H3N 105.0(31) . .
N3 C6 C6 109.4(3) . 2
N3 C6 H6A 109.8(2) . .
C6 C6 H6A 109.8(2) 2 .
N3 C6 H6B 109.8(2) . .
C6 C6 H6B 109.8(4) 2 .
H6A C6 H6B 108.2 . .
N3 C7 C8 112.1(5) . .
N3 C7 H7A 109.2(3) . .
C8 C7 H7A 109.2(4) . .
N3 C7 H7B 109.2(3) . .
C8 C7 H7B 109.2(3) . .
H7A C7 H7B 107.9 . .
C7 C8 C7 116.2(6) . 6
C7 C8 H8A 108.2(3) . .
C7 C8 H8A 108.2(3) 6 .
C7 C8 H8B 108.2(4) . .
C7 C8 H8B 108.2(4) 6 .
H8A C8 H8B 107.4 . .
O3B Cl1 O3B 117.8(11) . 2_556
O3B Cl1 O2B 76.4(10) . .
O3B Cl1 O2B 81.3(10) 2_556 .
O3B Cl1 O2B 81.3(10) . 2_556
O3B Cl1 O2B 76.4(10) 2_556 2_556
O2B Cl1 O2B 136.1(17) . 2_556
O3B Cl1 O1 121.1(6) . .
O3B Cl1 O1 121.1(6) 2_556 .
O2B Cl1 O1 111.9(9) . .
O2B Cl1 O1 111.9(9) 2_556 .
O3B Cl1 O3A 44.2(6) . .
O3B Cl1 O3A 114.2(7) 2_556 .
O2B Cl1 O3A 119.8(9) . .
O2B Cl1 O3A 44.0(9) 2_556 .
O1 Cl1 O3A 107.3(4) . .
O3B Cl1 O3A 114.2(7) . 2_556
O3B Cl1 O3A 44.2(6) 2_556 2_556
O2B Cl1 O3A 44.0(9) . 2_556
O2B Cl1 O3A 119.8(9) 2_556 2_556
O1 Cl1 O3A 107.3(4) . 2_556
O3A Cl1 O3A 145.4(8) . 2_556
O3B Cl1 O2A 113.0(7) . 2_556
O3B Cl1 O2A 43.5(6) 2_556 2_556
O2B Cl1 O2A 123.1(9) . 2_556
O2B Cl1 O2A 38.0(9) 2_556 2_556
O1 Cl1 O2A 108.8(4) . 2_556
O3A Cl1 O2A 81.9(5) . 2_556
O3A Cl1 O2A 87.1(5) 2_556 2_556
O3B Cl1 O2A 43.5(6) . .
O3B Cl1 O2A 113.0(7) 2_556 .
O2B Cl1 O2A 38.0(9) . .
O2B Cl1 O2A 123.1(9) 2_556 .
O1 Cl1 O2A 108.8(4) . .
O3A Cl1 O2A 87.1(5) . .
O3A Cl1 O2A 81.9(5) 2_556 .
O2A Cl1 O2A 142.3(7) 2_556 .
O2B O2A O3B 111.8(18) . .
O2B O2A Cl1 61.6(14) . .
O3B O2A Cl1 60.4(9) . .
O2A O2B O3A 152.5(26) . 2_556
O2A O2B Cl1 80.4(16) . .
O3A O2B Cl1 72.6(14) 2_556 .
O2A O2B O3B 36.6(11) . .
O3A O2B O3B 117.4(18) 2_556 .
Cl1 O2B O3B 51.9(8) . .
O2A O2B O3B 121.4(19) . 2_556
O3A O2B O3B 33.1(10) 2_556 2_556
Cl1 O2B O3B 49.5(8) . 2_556
O3B O2B O3B 84.9(11) . 2_556
O3B O3A O2B 113.9(17) . 2_556
O3B O3A Cl1 63.6(9) . .
O2B O3A Cl1 63.4(13) 2_556 .
O3A O3B O2A 146.1(17) . .
O3A O3B Cl1 72.2(10) . .
O2A O3B Cl1 76.1(10) . .
O3A O3B O2B 123.0(14) . .
O2A O3B O2B 31.6(9) . .
Cl1 O3B O2B 51.6(8) . .
O3A O3B O2B 32.9(10) . 2_556
O2A O3B O2B 123.5(13) . 2_556
Cl1 O3B O2B 49.2(8) . 2_556
O2B O3B O2B 93.6(11) . 2_556

loop_
_geom_bond_atom_site_label_1
_geom_bond_atom_site_label_2
_geom_bond_distance
_geom_bond_site_symmetry_2
Ni1 N2 2.119(3) 2_656
Ni1 N2 2.119(3) .
Ni1 N1 2.143(4) 2_656
Ni1 N1 2.143(4) .
Ni1 S1 2.490(2) 5_656
Ni1 S1 2.490(2) .
Ni1 H1S 2.04(3) .
S1 Ni1 2.490(2) 5_656
S1 H1S 0.85(9) .
S1 H2S 1.40(8) .
N1 C1 1.473(5) .
N1 C5 1.475(5) 2_656
N1 H1N 0.80(4) .
N2 C2 1.467(6) .
N2 C3 1.488(6) .
N2 H2N 0.79(5) .
C1 C2 1.520(6) .
C1 H1A 0.97 .
C1 H1B 0.97 .
C2 H2A 0.97 .
C2 H2B 0.97 .
C3 C4 1.522(7) .
C3 H3A 0.97 .
C3 H3B 0.97 .
C4 C5 1.517(6) .
C4 H4A 0.97 .
C4 H4B 0.97 .
C5 N1 1.475(5) 2_656
C5 H5A 0.97 .
C5 H5B 0.97 .
Ni2 N3 2.064(4) 6
Ni2 N3 2.064(4) 2
Ni2 N3 2.064(4) 5
Ni2 N3 2.064(4) .
Ni2 S2 2.603(2) 5
Ni2 S2 2.603(2) .
S2 H2S 1.09(7) .
N3 C6 1.473(6) .
N3 C7 1.471(6) .
N3 H3N 0.86(5) .
C6 C6 1.513(10) 2
C6 H6A 0.97 .
C6 H6B 0.97 .
C7 C8 1.516(6) .
C7 H7A 0.97 .
C7 H7B 0.97 .
C8 C7 1.516(6) 6
C8 H8A 0.97 .
C8 H8B 0.97 .
Cl1 O3B 1.363(14) .
Cl1 O3B 1.363(14) 2_556
Cl1 O2B 1.36(2) .
Cl1 O2B 1.36(2) 2_556
Cl1 O1 1.382(6) .
Cl1 O3A 1.448(10) .
Cl1 O3A 1.448(10) 2_556
Cl1 O2A 1.522(9) 2_556
Cl1 O2A 1.522(9) .
O2A O2B 0.95(2) .
O2A O3B 1.081(15) .
O2B O3A 1.05(2) 2_556
O2B O3B 1.68(2) .
O2B O3B 1.77(2) 2_556
O3A O3B 1.060(15) .
O3A O2B 1.05(2) 2_556
O3B O2B 1.77(2) 2_556
